data_9014041
loop_
_publ_author_name
'Dera, P.'
'Lazarz, J. D.'
'Lavina, B.'

_publ_section_title
;
 Pressure-induced development of bonding in NiAs type compounds and
 polymorphism of NiP
 Note: P = 5.79 GPa
;
_journal_name_full 'Journal of Solid State Chemistry'
_journal_page_first 1997
_journal_page_last 2003
_journal_paper_doi 10.1016/j.jssc.2011.05.050
_journal_volume 184
_journal_year 2011
_chemical_compound_source Synthetic
_chemical_formula_sum 'Ni7 P7'
_space_group_IT_number 36
_symmetry_space_group_name_Hall 'C 2c -2'
_symmetry_space_group_name_H-M 'C m c 21'
_cell_angle_alpha 90
_cell_angle_beta 90
_cell_angle_gamma 90
_cell_length_a 23.801
_cell_length_b 5.9238
_cell_length_c 4.8479
_cell_formula_units_Z 4
_cell_volume 683.517
_database_code_amcsd 0018498
_exptl_crystal_density_diffrn 6.099
_cod_database_code 9014041
_amcsd_formula_title NiP

loop_
_space_group_symop_operation_xyz
x,y,z
1/2+x,1/2+y,z
x,-y,1/2+z
1/2+x,1/2-y,1/2+z
-x,y,z
1/2-x,1/2+y,z
-x,-y,1/2+z
1/2-x,1/2-y,1/2+z

loop_
_atom_site_aniso_label
_atom_site_aniso_U_11
_atom_site_aniso_U_22
_atom_site_aniso_U_33
_atom_site_aniso_U_12
_atom_site_aniso_U_13
_atom_site_aniso_U_23
Ni1 0.01100 0.01000 0.00500 0.00100 0.00100 0.00000
Ni2 0.00600 0.00700 0.00800 0.00000 0.00200 0.00200
Ni3 0.00800 0.00800 0.00800 0.00300 0.00000 -0.00100
Ni4 0.01000 0.00800 0.00600 0.00000 0.00000 0.00300
P1 0.00300 0.00800 0.01300 -0.00200 -0.00500 0.00100
P2 0.00900 0.00500 0.00900 -0.00100 -0.00100 0.00000
P3 0.00700 0.00800 0.00700 0.00000 -0.00300 -0.00300
P4 0.00900 0.00900 0.00500 0.00000 0.00000 -0.00400

loop_
_atom_site_label
_atom_site_fract_x
_atom_site_fract_y
_atom_site_fract_z
_atom_site_U_iso_or_equiv
Ni1 0.43680 0.04960 0.42000 0.00900
Ni2 0.14770 0.05520 0.40660 0.00700
Ni3 0.20710 0.44380 0.38420 0.00800
Ni4 0.00000 0.05180 0.89910 0.00800
P1 0.43060 0.31870 0.09910 0.00800
P2 0.14440 0.30940 0.07060 0.00800
P3 0.28940 0.31200 0.22000 0.00800
P4 0.00000 0.31410 0.23620 0.00800

loop_
_cod_related_entry_id
_cod_related_entry_database
_cod_related_entry_code
1 AMCSD 0018498
